data_1557808
loop_
_publ_author_name
'Cobos, Katherine'
'Rodr\'iguez, Rafael'
'Domarco, Olaya'
'Fern\'andez, Berta'
'Qui\~no\'a, Emilio'
'Riguera, Ricardo'
'Freire, F\'elix'

_publ_section_title
;
 Polymeric Helical Structures \`a la Carte by Rational Design of Monomers
;
_journal_issue 8
_journal_name_full Macromolecules
_journal_page_first 3182
_journal_page_last 3193
_journal_paper_doi 10.1021/acs.macromol.0c00085
_journal_volume 53
_journal_year 2020
_chemical_absolute_configuration syn
_chemical_formula_moiety 'C16 H13 N O2'
_chemical_formula_sum 'C16 H13 N O2'
_chemical_formula_weight 251.27
_chemical_name_common R-m-MA
_space_group_crystal_system monoclinic
_space_group_IT_number 4
_space_group_name_Hall 'P 2yb'
_space_group_name_H-M_alt 'P 1 21 1'
_atom_sites_solution_hydrogens mixed
_atom_sites_solution_primary dual
_atom_sites_solution_secondary difmap
_audit_conform_dict_location ftp://ftp.iucr.org/pub/cif_core.dic
_audit_conform_dict_name cif_core.dic
_audit_conform_dict_version 2.4.3
_audit_creation_date 2016-04-29T13:21:38-00:00
_audit_creation_method 'WinGX routine CIF_UPDATE'
_cell_angle_alpha 90
_cell_angle_beta 108.302(7)
_cell_angle_gamma 90
_cell_formula_units_Z 2
_cell_length_a 8.4442(12)
_cell_length_b 7.7559(11)
_cell_length_c 10.4879(13)
_cell_measurement_reflns_used 4870
_cell_measurement_temperature 100(2)
_cell_measurement_theta_max 27.03
_cell_measurement_theta_min 2.54
_cell_measurement_wavelength 0.71073
_cell_volume 652.13(16)
_computing_cell_refinement 'SAINT V8.37A integration software'
_computing_data_collection 'Bruker APEX2 software'
_computing_data_reduction 'SORTAV (Blessing, 1995)'
_computing_molecular_graphics 'ORTEP-3 for Windows (Farrugia, 2012)'
_computing_publication_material 'WinGX publication routines (Farrugia, 2012)'
_computing_structure_refinement 'SHELXL-2014/7 (Sheldrick, 2014)'
_computing_structure_solution 'SHELXT-2014 (Sheldrick, 2014)'
_diffrn_ambient_temperature 100(2)
_diffrn_detector 'APEX-II CCD'
_diffrn_measured_fraction_theta_full 1
_diffrn_measured_fraction_theta_max 0.988
_diffrn_measurement_device '\k-geometry diffractometer'
_diffrn_measurement_device_type 'Bruker APEX-II'
_diffrn_measurement_method '\f or \w oscillation scans'
_diffrn_orient_matrix_UB_11 -0.124345
_diffrn_orient_matrix_UB_12 -0.00101
_diffrn_orient_matrix_UB_13 -0.038933
_diffrn_orient_matrix_UB_21 0.000964
_diffrn_orient_matrix_UB_22 0.126437
_diffrn_orient_matrix_UB_23 -0.018416
_diffrn_orient_matrix_UB_31 0.009805
_diffrn_orient_matrix_UB_32 -0.025232
_diffrn_orient_matrix_UB_33 -0.090724
_diffrn_radiation_monochromator graphite
_diffrn_radiation_probe x-ray
_diffrn_radiation_type MoK\a
_diffrn_radiation_wavelength 0.71073
_diffrn_reflns_av_R_equivalents 0.0482
_diffrn_reflns_av_unetI/netI 0.0551
_diffrn_reflns_Laue_measured_fraction_full 1
_diffrn_reflns_Laue_measured_fraction_max 0.988
_diffrn_reflns_limit_h_max 10
_diffrn_reflns_limit_h_min -10
_diffrn_reflns_limit_k_max 10
_diffrn_reflns_limit_k_min -9
_diffrn_reflns_limit_l_max 13
_diffrn_reflns_limit_l_min -13
_diffrn_reflns_number 11985
_diffrn_reflns_point_group_measured_fraction_full 0.998
_diffrn_reflns_point_group_measured_fraction_max 0.957
_diffrn_reflns_reduction_process
;
        Scaled and merged with Sortav
        R.H. Blessing, (1987) Cryst. Rev. 1, 3-58
        R.H. Blessing, (1989) J. Appl. Cryst. 22, 396-397
;
_diffrn_reflns_theta_full 25.242
_diffrn_reflns_theta_max 27.567
_diffrn_reflns_theta_min 2.045
_diffrn_source 'sealed x-ray tube'
_diffrn_standards_number 0
_exptl_absorpt_coefficient_mu 0.085
_exptl_absorpt_correction_T_max 0.97
_exptl_absorpt_correction_T_min 0.86
_exptl_absorpt_correction_type multi-scan
_exptl_absorpt_process_details
;
SADABS-2014/5 - Bruker AXS area detector scaling and absorption correction
;
_exptl_crystal_colour colourless
_exptl_crystal_density_diffrn 1.28
_exptl_crystal_density_method 'not measured'
_exptl_crystal_description Needle
_exptl_crystal_F_000 264
_exptl_crystal_size_max 0.46
_exptl_crystal_size_mid 0.12
_exptl_crystal_size_min 0.08
_refine_diff_density_max 0.189
_refine_diff_density_min -0.253
_refine_diff_density_rms 0.049
_refine_ls_abs_structure_details
;
 Flack x determined using 848 quotients [(I+)-(I-)]/[(I+)+(I-)]
 (Parsons, Flack and Wagner, Acta Cryst. B69 (2013) 249-259).
;
_refine_ls_abs_structure_Flack -0.5(8)
_refine_ls_extinction_method none
_refine_ls_goodness_of_fit_ref 1.066
_refine_ls_hydrogen_treatment mixed
_refine_ls_matrix_type full
_refine_ls_number_constraints 0
_refine_ls_number_parameters 178
_refine_ls_number_reflns 2858
_refine_ls_number_restraints 1
_refine_ls_restrained_S_all 1.066
_refine_ls_R_factor_all 0.0613
_refine_ls_R_factor_gt 0.0421
_refine_ls_shift/su_max 0
_refine_ls_shift/su_mean 0
_refine_ls_structure_factor_coef Fsqd
_refine_ls_weighting_details 'w=1/[\s^2^(Fo^2^)+(0.0494P)^2^] where P=(Fo^2^+2Fc^2^)/3'
_refine_ls_weighting_scheme calc
_refine_ls_wR_factor_gt 0.0868
_refine_ls_wR_factor_ref 0.0955
_reflns_Friedel_coverage 0.804
_reflns_Friedel_fraction_full 0.995
_reflns_Friedel_fraction_max 0.921
_reflns_number_gt 2227
_reflns_number_total 2858
_reflns_threshold_expression 'I > 2\s(I)'
_cod_data_source_file ma0c00085_si_003.cif
_cod_data_source_block shelx
_cod_depositor_comments
;Adding full bibliography for 1557803--1557808.cif.

 Adding full bibliography for 1557803--1557808.cif.
;
_cod_original_sg_symbol_H-M 'P 21'
_cod_database_code 1557808
_shelx_estimated_absorpt_t_min 0.962
_shelx_estimated_absorpt_t_max 0.993

loop_
_space_group_symop_operation_xyz
'x, y, z'
'-x, y+1/2, -z'

loop_
_atom_site_label
_atom_site_type_symbol
_atom_site_fract_x
_atom_site_fract_y
_atom_site_fract_z
_atom_site_U_iso_or_equiv
_atom_site_adp_type
_atom_site_occupancy
_atom_site_site_symmetry_order
_atom_site_calc_flag
_atom_site_refinement_flags_posn
_atom_site_refinement_flags_adp
_atom_site_refinement_flags_occupancy
_atom_site_disorder_assembly
_atom_site_disorder_group
O1 O 0.4446(2) 0.8708(2) 0.11510(17) 0.0237(5) Uani 1 1 d . . . . .
H1O H 0.372(3) 0.931(4) 0.045(2) 0.036 Uiso 1 1 calc R U . . .
C1 C 0.5457(3) 0.7600(3) 0.0635(2) 0.0189(6) Uani 1 1 d . . . . .
H1 H 0.4725 0.7027 -0.0196 0.023 Uiso 1 1 calc R U . . .
C2 C 0.6230(3) 0.6221(3) 0.1663(2) 0.0187(6) Uani 1 1 d . . . . .
O3 O 0.7041(2) 0.5035(2) 0.13696(16) 0.0212(4) Uani 1 1 d . . . . .
N4 N 0.5980(3) 0.6395(3) 0.28622(19) 0.0199(5) Uani 1 1 d . . . . .
H4 H 0.535(4) 0.730(5) 0.294(3) 0.039(9) Uiso 1 1 d . . . . .
C5 C 0.6498(3) 0.5301(4) 0.3997(2) 0.0192(6) Uani 1 1 d . . . . .
C6 C 0.7098(3) 0.3636(4) 0.3943(2) 0.0196(6) Uani 1 1 d . . . . .
H6 H 0.7176 0.3189 0.3122 0.023 Uiso 1 1 calc R U . . .
C7 C 0.7584(3) 0.2633(3) 0.5104(2) 0.0210(6) Uani 1 1 d . . . . .
C8 C 0.7467(3) 0.3269(4) 0.6312(2) 0.0237(6) Uani 1 1 d . . . . .
H8 H 0.7802 0.2582 0.7102 0.028 Uiso 1 1 calc R U . . .
C9 C 0.6851(3) 0.4925(4) 0.6346(2) 0.0248(6) Uani 1 1 d . . . . .
H9 H 0.6759 0.5368 0.7165 0.03 Uiso 1 1 calc R U . . .
C10 C 0.6372(3) 0.5934(3) 0.5206(2) 0.0223(6) Uani 1 1 d . . . . .
H10 H 0.5956 0.7064 0.5244 0.027 Uiso 1 1 calc R U . . .
C11 C 0.8212(3) 0.0901(4) 0.5043(2) 0.0224(6) Uani 1 1 d . . . . .
C12 C 0.8722(3) -0.0496(4) 0.4999(3) 0.0291(7) Uani 1 1 d . . . . .
H12 H 0.9135 -0.1628 0.4963 0.035 Uiso 1 1 calc R U . . .
C13 C 0.6812(3) 0.8583(3) 0.0279(2) 0.0188(6) Uani 1 1 d . . . . .
C14 C 0.7917(3) 0.9632(4) 0.1230(3) 0.0263(7) Uani 1 1 d . . . . .
H14 H 0.7827 0.9727 0.2108 0.032 Uiso 1 1 calc R U . . .
C15 C 0.9145(4) 1.0536(4) 0.0898(3) 0.0351(8) Uani 1 1 d . . . . .
H15 H 0.9891 1.1249 0.1553 0.042 Uiso 1 1 calc R U . . .
C16 C 0.9302(3) 1.0417(4) -0.0368(3) 0.0366(8) Uani 1 1 d . . . . .
H16 H 1.015 1.1042 -0.0585 0.044 Uiso 1 1 calc R U . . .
C17 C 0.8210(4) 0.9376(4) -0.1320(3) 0.0321(7) Uani 1 1 d . . . . .
H17 H 0.8315 0.9276 -0.2193 0.039 Uiso 1 1 calc R U . . .
C18 C 0.6960(3) 0.8478(4) -0.0999(2) 0.0234(6) Uani 1 1 d . . . . .
H18 H 0.6201 0.7786 -0.1661 0.028 Uiso 1 1 calc R U . . .

loop_
_atom_site_aniso_label
_atom_site_aniso_U_11
_atom_site_aniso_U_22
_atom_site_aniso_U_33
_atom_site_aniso_U_23
_atom_site_aniso_U_13
_atom_site_aniso_U_12
O1 0.0285(10) 0.0221(11) 0.0235(8) 0.0033(8) 0.0123(7) 0.0076(9)
C1 0.0234(14) 0.0184(15) 0.0164(12) -0.0004(11) 0.0083(10) 0.0006(11)
C2 0.0228(13) 0.0110(14) 0.0223(13) -0.0002(11) 0.0070(11) -0.0053(11)
O3 0.0280(10) 0.0137(10) 0.0232(8) -0.0011(8) 0.0097(7) 0.0017(8)
N4 0.0289(13) 0.0132(12) 0.0191(10) 0.0017(10) 0.0098(9) 0.0032(11)
C5 0.0203(13) 0.0166(14) 0.0207(12) 0.0032(11) 0.0063(10) -0.0016(12)
C6 0.0246(13) 0.0191(15) 0.0168(11) -0.0025(11) 0.0092(10) -0.0021(12)
C7 0.0211(13) 0.0157(15) 0.0267(14) 0.0011(11) 0.0083(11) -0.0018(11)
C8 0.0297(15) 0.0191(16) 0.0218(13) 0.0048(12) 0.0073(11) -0.0012(13)
C9 0.0326(15) 0.0225(17) 0.0205(12) 0.0009(11) 0.0101(11) -0.0026(13)
C10 0.0282(15) 0.0160(15) 0.0248(13) -0.0016(11) 0.0112(11) -0.0008(12)
C11 0.0273(14) 0.0207(16) 0.0204(12) 0.0039(11) 0.0092(11) -0.0042(12)
C12 0.0312(15) 0.0280(18) 0.0291(14) 0.0023(13) 0.0107(12) 0.0037(14)
C13 0.0239(13) 0.0105(14) 0.0223(12) 0.0027(11) 0.0075(10) 0.0037(12)
C14 0.0331(16) 0.0206(17) 0.0248(13) 0.0044(12) 0.0083(11) -0.0026(13)
C15 0.0318(16) 0.0259(18) 0.0415(17) 0.0074(14) 0.0026(13) -0.0081(13)
C16 0.0277(16) 0.0298(19) 0.0561(19) 0.0207(16) 0.0186(14) 0.0014(14)
C17 0.0393(17) 0.0269(17) 0.0386(15) 0.0146(14) 0.0245(14) 0.0123(15)
C18 0.0332(15) 0.0156(14) 0.0245(13) 0.0046(12) 0.0136(11) 0.0068(13)

loop_
_atom_type_symbol
_atom_type_description
_atom_type_scat_dispersion_real
_atom_type_scat_dispersion_imag
_atom_type_scat_source
C C 0.0033 0.0016 'International Tables Vol C Tables 4.2.6.8 and 6.1.1.4'
H H 0 0 'International Tables Vol C Tables 4.2.6.8 and 6.1.1.4'
N N 0.0061 0.0033 'International Tables Vol C Tables 4.2.6.8 and 6.1.1.4'
O O 0.0106 0.006 'International Tables Vol C Tables 4.2.6.8 and 6.1.1.4'

loop_
_geom_angle_atom_site_label_1
_geom_angle_atom_site_label_2
_geom_angle_atom_site_label_3
_geom_angle
_geom_angle_site_symmetry_1
_geom_angle_site_symmetry_3
_geom_angle_publ_flag
C1 O1 H1O 109.5 . . ?
O1 C1 C2 109.25(19) . . ?
O1 C1 C13 112.2(2) . . ?
C2 C1 C13 109.9(2) . . ?
O1 C1 H1 108.5 . . ?
C2 C1 H1 108.5 . . ?
C13 C1 H1 108.5 . . ?
O3 C2 N4 124.5(2) . . ?
O3 C2 C1 119.7(2) . . ?
N4 C2 C1 115.8(2) . . ?
C2 N4 C5 129.0(2) . . ?
C2 N4 H4 115.9(19) . . ?
C5 N4 H4 115.1(19) . . ?
C10 C5 C6 119.6(2) . . ?
C10 C5 N4 117.5(2) . . ?
C6 C5 N4 122.8(2) . . ?
C7 C6 C5 119.5(2) . . ?
C7 C6 H6 120.2 . . ?
C5 C6 H6 120.2 . . ?
C8 C7 C6 120.8(2) . . ?
C8 C7 C11 120.0(2) . . ?
C6 C7 C11 119.3(2) . . ?
C9 C8 C7 119.0(2) . . ?
C9 C8 H8 120.5 . . ?
C7 C8 H8 120.5 . . ?
C10 C9 C8 120.8(2) . . ?
C10 C9 H9 119.6 . . ?
C8 C9 H9 119.6 . . ?
C9 C10 C5 120.2(3) . . ?
C9 C10 H10 119.9 . . ?
C5 C10 H10 119.9 . . ?
C12 C11 C7 179.7(3) . . ?
C11 C12 H12 180 . . ?
C18 C13 C14 118.9(2) . . ?
C18 C13 C1 120.8(2) . . ?
C14 C13 C1 120.3(2) . . ?
C15 C14 C13 120.1(3) . . ?
C15 C14 H14 119.9 . . ?
C13 C14 H14 119.9 . . ?
C16 C15 C14 121.0(3) . . ?
C16 C15 H15 119.5 . . ?
C14 C15 H15 119.5 . . ?
C15 C16 C17 119.3(3) . . ?
C15 C16 H16 120.3 . . ?
C17 C16 H16 120.3 . . ?
C16 C17 C18 120.0(3) . . ?
C16 C17 H17 120 . . ?
C18 C17 H17 120 . . ?
C13 C18 C17 120.7(3) . . ?
C13 C18 H18 119.7 . . ?
C17 C18 H18 119.7 . . ?

loop_
_geom_bond_atom_site_label_1
_geom_bond_atom_site_label_2
_geom_bond_distance
_geom_bond_site_symmetry_2
_geom_bond_publ_flag
O1 C1 1.432(3) . ?
O1 H1O 0.93(3) . ?
C1 C2 1.514(4) . ?
C1 C13 1.516(4) . ?
C1 H1 1 . ?
C2 O3 1.242(3) . ?
C2 N4 1.346(3) . ?
N4 C5 1.414(3) . ?
N4 H4 0.90(3) . ?
C5 C10 1.395(3) . ?
C5 C6 1.395(4) . ?
C6 C7 1.393(3) . ?
C6 H6 0.95 . ?
C7 C8 1.392(3) . ?
C7 C11 1.452(4) . ?
C8 C9 1.390(4) . ?
C8 H8 0.95 . ?
C9 C10 1.379(3) . ?
C9 H9 0.95 . ?
C10 H10 0.95 . ?
C11 C12 1.172(4) . ?
C12 H12 0.95 . ?
C13 C18 1.387(3) . ?
C13 C14 1.394(4) . ?
C14 C15 1.383(4) . ?
C14 H14 0.95 . ?
C15 C16 1.378(4) . ?
C15 H15 0.95 . ?
C16 C17 1.386(4) . ?
C16 H16 0.95 . ?
C17 C18 1.391(4) . ?
C17 H17 0.95 . ?
C18 H18 0.95 . ?

loop_
_geom_hbond_atom_site_label_D
_geom_hbond_atom_site_label_H
_geom_hbond_atom_site_label_A
_geom_hbond_distance_DH
_geom_hbond_distance_HA
_geom_hbond_distance_DA
_geom_hbond_angle_DHA
_geom_hbond_site_symmetry_A
O1 H1O O3 0.93 1.9 2.746(2) 151.4 2_655
N4 H4 O1 0.90(3) 2.10(3) 2.580(3) 112(2) .

loop_
_geom_torsion_atom_site_label_1
_geom_torsion_atom_site_label_2
_geom_torsion_atom_site_label_3
_geom_torsion_atom_site_label_4
_geom_torsion
_geom_torsion_site_symmetry_1
_geom_torsion_site_symmetry_2
_geom_torsion_site_symmetry_3
_geom_torsion_site_symmetry_4
_geom_torsion_publ_flag
O1 C1 C2 O3 173.8(2) . . . . ?
C13 C1 C2 O3 -62.7(3) . . . . ?
O1 C1 C2 N4 -6.5(3) . . . . ?
C13 C1 C2 N4 116.9(2) . . . . ?
O3 C2 N4 C5 -2.4(4) . . . . ?
C1 C2 N4 C5 178.0(2) . . . . ?
C2 N4 C5 C10 167.5(2) . . . . ?
C2 N4 C5 C6 -13.2(4) . . . . ?
C10 C5 C6 C7 -0.7(4) . . . . ?
N4 C5 C6 C7 -180.0(2) . . . . ?
C5 C6 C7 C8 0.4(4) . . . . ?
C5 C6 C7 C11 -179.8(2) . . . . ?
C6 C7 C8 C9 0.2(4) . . . . ?
C11 C7 C8 C9 -179.6(2) . . . . ?
C7 C8 C9 C10 -0.4(4) . . . . ?
C8 C9 C10 C5 0.1(4) . . . . ?
C6 C5 C10 C9 0.5(4) . . . . ?
N4 C5 C10 C9 179.7(2) . . . . ?
O1 C1 C13 C18 -124.7(2) . . . . ?
C2 C1 C13 C18 113.6(3) . . . . ?
O1 C1 C13 C14 54.3(3) . . . . ?
C2 C1 C13 C14 -67.5(3) . . . . ?
C18 C13 C14 C15 -0.6(4) . . . . ?
C1 C13 C14 C15 -179.5(2) . . . . ?
C13 C14 C15 C16 -0.1(4) . . . . ?
C14 C15 C16 C17 0.0(4) . . . . ?
C15 C16 C17 C18 0.7(4) . . . . ?
C14 C13 C18 C17 1.3(4) . . . . ?
C1 C13 C18 C17 -179.7(2) . . . . ?
C16 C17 C18 C13 -1.3(4) . . . . ?
